data_4335146
loop_
_publ_author_name
'Yong Yan'
'Christopher Keating'
'Perumalreddy Chandrasekaran'
'Upul Jayarathne'
'Joel T. Mague'
'Serena DeBeer'
'Kyle M. Lancaster'
'Stephen Sproules'
'Igor V. Rubtsov'
'James P. Donahue'

_publ_contact_author 'James P. Donahue'
_publ_contact_author_address
;
   James P. Donahue
   Department of Chemistry
   Tulane University
   Percival Stern Hall, Room 2015
   6400 Freret Street
   New Orleans, Louisiana 70118-5698
;
_publ_contact_author_email donahue@tulane.edu
_publ_section_title
;
 Ancillary Ligand Effects upon Dithiolene Redox Noninnocence in Tungsten
 Bis(dithiolene) Complexes
;
_journal_name_full 'Inorganic Chemistry'
_journal_page_first 6743
_journal_page_last 6751
_journal_paper_doi 10.1021/ic4009174
_journal_volume 52
_journal_year 2013
_chemical_formula_moiety 'C32 H32 O2 P2 S2 W'
_chemical_formula_sum 'C32 H32 O2 P2 S2 W'
_chemical_formula_weight 758.49
_chemical_name_systematic
; 
 1,2-Dimethylethene-1,2-dithiolato-\k^2^S,S'dicarbonyl 
bis(methyldiphenylphosphine)tungsten 
;
_space_group_IT_number 14
_symmetry_cell_setting monoclinic
_symmetry_space_group_name_Hall '-P 2yn'
_symmetry_space_group_name_H-M 'P 1 21/n 1'
_atom_sites_solution_hydrogens geom
_atom_sites_solution_primary Patterson
_atom_sites_solution_secondary difmap
_audit_creation_method SHELXL-97
_cell_angle_alpha 90.00
_cell_angle_beta 107.800(1)
_cell_angle_gamma 90.00
_cell_formula_units_Z 4
_cell_length_a 14.6817(7)
_cell_length_b 11.2860(5)
_cell_length_c 19.6091(9)
_cell_measurement_reflns_used 9942
_cell_measurement_temperature 100(2)
_cell_measurement_theta_max 29.39
_cell_measurement_theta_min 2.18
_cell_volume 3093.6(2)
_computing_cell_refinement 'Bruker APEX2 (Bruker-AXS, 2006)'
_computing_data_collection 'Bruker APEX2 (Bruker-AXS, 2006)'
_computing_data_reduction 'Bruker SAINT+ (Bruker-AXS, 2006a)'
_computing_molecular_graphics 'Bruker APEX2 (Bruker-AXS, 2006)'
_computing_publication_material 'Bruker APEX2 (Bruker-AXS, 2006)'
_computing_structure_refinement 'SHELXL-97 (Sheldrick, 1997)'
_computing_structure_solution 'SHELXS-97 (Sheldrick, 1997)'
_diffrn_ambient_temperature 100(2)
_diffrn_measured_fraction_theta_full 0.998
_diffrn_measured_fraction_theta_max 0.998
_diffrn_measurement_device_type 'Bruker-AXS Smart APEX CCD area detector'
_diffrn_measurement_method 'phi and omega scans'
_diffrn_radiation_monochromator graphite
_diffrn_radiation_source 'fine-focus sealed tube'
_diffrn_radiation_type MoK\a
_diffrn_radiation_wavelength 0.71073
_diffrn_reflns_av_R_equivalents 0.0384
_diffrn_reflns_av_sigmaI/netI 0.0242
_diffrn_reflns_limit_h_max 19
_diffrn_reflns_limit_h_min -19
_diffrn_reflns_limit_k_max 15
_diffrn_reflns_limit_k_min -15
_diffrn_reflns_limit_l_max 26
_diffrn_reflns_limit_l_min -26
_diffrn_reflns_number 53411
_diffrn_reflns_theta_full 28.49
_diffrn_reflns_theta_max 28.49
_diffrn_reflns_theta_min 2.07
_exptl_absorpt_coefficient_mu 4.000
_exptl_absorpt_correction_T_max 0.7248
_exptl_absorpt_correction_T_min 0.5671
_exptl_absorpt_correction_type multi-scan
_exptl_absorpt_process_details 'SADABS (Sheldrick, 2007)'
_exptl_crystal_colour orange
_exptl_crystal_density_diffrn 1.628
_exptl_crystal_description Parallelepiped
_exptl_crystal_F_000 1504
_exptl_crystal_size_max 0.18
_exptl_crystal_size_mid 0.12
_exptl_crystal_size_min 0.09
_refine_diff_density_max 2.170
_refine_diff_density_min -1.138
_refine_diff_density_rms 0.104
_refine_ls_extinction_method none
_refine_ls_goodness_of_fit_ref 1.191
_refine_ls_hydrogen_treatment constr
_refine_ls_matrix_type full
_refine_ls_number_parameters 356
_refine_ls_number_reflns 7836
_refine_ls_number_restraints 0
_refine_ls_restrained_S_all 1.191
_refine_ls_R_factor_all 0.0326
_refine_ls_R_factor_gt 0.0282
_refine_ls_shift/su_max 0.001
_refine_ls_shift/su_mean 0.000
_refine_ls_structure_factor_coef Fsqd
_refine_ls_weighting_details 'calc w=1/[\s^2^(Fo^2^)+(0.0026P)^2^+8.7223P] where P=(Fo^2^+2Fc^2^)/3'
_refine_ls_weighting_scheme calc
_refine_ls_wR_factor_gt 0.0546
_refine_ls_wR_factor_ref 0.0561
_reflns_number_gt 7168
_reflns_number_total 7836
_reflns_threshold_expression >2\s(I)
_cod_data_source_file ic4009174_si_002_11.cif
_cod_data_source_block jpd132a_0m
_cod_database_code 4335146

loop_
_symmetry_equiv_pos_as_xyz
'x, y, z'
'-x+1/2, y+1/2, -z+1/2'
'-x, -y, -z'
'x-1/2, -y-1/2, z-1/2'

loop_
_atom_site_label
_atom_site_type_symbol
_atom_site_fract_x
_atom_site_fract_y
_atom_site_fract_z
_atom_site_U_iso_or_equiv
_atom_site_adp_type
_atom_site_occupancy
_atom_site_symmetry_multiplicity
_atom_site_calc_flag
_atom_site_refinement_flags
W1 W 0.813330(9) 0.306403(11) 0.523822(6) 0.01494(4) Uani 1 1 d .
S1 S 0.98260(6) 0.28706(7) 0.56628(4) 0.02091(16) Uani 1 1 d .
S2 S 0.82195(6) 0.09822(7) 0.54374(4) 0.02100(16) Uani 1 1 d .
P1 P 0.68686(6) 0.24564(7) 0.41359(4) 0.01843(16) Uani 1 1 d .
P2 P 0.84289(6) 0.48974(7) 0.59727(4) 0.01793(16) Uani 1 1 d .
O1 O 0.82828(17) 0.5109(2) 0.41978(13) 0.0241(5) Uani 1 1 d .
O2 O 0.62880(17) 0.3108(2) 0.57203(13) 0.0261(5) Uani 1 1 d .
C1 C 1.0117(2) 0.1387(3) 0.58559(17) 0.0209(7) Uani 1 1 d .
C2 C 0.9421(2) 0.0566(3) 0.57448(17) 0.0215(7) Uani 1 1 d .
C3 C 1.1167(2) 0.1101(4) 0.6148(2) 0.0305(8) Uani 1 1 d .
H3A H 1.1295 0.0702 0.6612 0.046 Uiso 1 1 calc R
H3B H 1.1540 0.1835 0.6209 0.046 Uiso 1 1 calc R
H3C H 1.1351 0.0579 0.5813 0.046 Uiso 1 1 calc R
C4 C 0.9610(3) -0.0740(3) 0.5901(2) 0.0289(8) Uani 1 1 d .
H4A H 0.9976 -0.1056 0.5599 0.043 Uiso 1 1 calc R
H4B H 0.8999 -0.1162 0.5797 0.043 Uiso 1 1 calc R
H4C H 0.9975 -0.0846 0.6406 0.043 Uiso 1 1 calc R
C5 C 0.8206(2) 0.4371(3) 0.45875(17) 0.0183(6) Uani 1 1 d .
C6 C 0.6949(2) 0.3140(3) 0.55130(17) 0.0190(6) Uani 1 1 d .
C7 C 0.6046(2) 0.1284(3) 0.42512(19) 0.0242(7) Uani 1 1 d .
H7A H 0.5521 0.1188 0.3804 0.036 Uiso 1 1 calc R
H7B H 0.5786 0.1507 0.4638 0.036 Uiso 1 1 calc R
H7C H 0.6396 0.0535 0.4373 0.036 Uiso 1 1 calc R
C8 C 0.7311(2) 0.1864(3) 0.34341(17) 0.0220(7) Uani 1 1 d .
C9 C 0.8097(3) 0.2390(3) 0.33102(18) 0.0253(7) Uani 1 1 d .
H9 H 0.8432 0.2997 0.3623 0.030 Uiso 1 1 calc R
C10 C 0.8405(3) 0.2042(4) 0.27309(19) 0.0308(8) Uani 1 1 d .
H10 H 0.8939 0.2420 0.2647 0.037 Uiso 1 1 calc R
C11 C 0.7929(3) 0.1144(4) 0.22825(19) 0.0319(9) Uani 1 1 d .
H11 H 0.8131 0.0911 0.1886 0.038 Uiso 1 1 calc R
C12 C 0.7163(3) 0.0590(4) 0.2410(2) 0.0336(9) Uani 1 1 d .
H12 H 0.6844 -0.0034 0.2105 0.040 Uiso 1 1 calc R
C13 C 0.6850(3) 0.0938(3) 0.29859(19) 0.0285(8) Uani 1 1 d .
H13 H 0.6324 0.0545 0.3073 0.034 Uiso 1 1 calc R
C14 C 0.6012(2) 0.3587(3) 0.36487(17) 0.0184(6) Uani 1 1 d .
C15 C 0.5427(3) 0.3360(3) 0.29503(18) 0.0247(7) Uani 1 1 d .
H15 H 0.5512 0.2651 0.2716 0.030 Uiso 1 1 calc R
C16 C 0.4722(3) 0.4163(3) 0.25969(19) 0.0282(8) Uani 1 1 d .
H16 H 0.4322 0.3995 0.2126 0.034 Uiso 1 1 calc R
C17 C 0.4600(2) 0.5205(3) 0.29289(19) 0.0256(7) Uani 1 1 d .
H17 H 0.4116 0.5750 0.2687 0.031 Uiso 1 1 calc R
C18 C 0.5186(2) 0.5455(3) 0.36152(18) 0.0231(7) Uani 1 1 d .
H18 H 0.5110 0.6175 0.3843 0.028 Uiso 1 1 calc R
C19 C 0.5886(2) 0.4643(3) 0.39692(18) 0.0204(6) Uani 1 1 d .
H19 H 0.6286 0.4817 0.4440 0.024 Uiso 1 1 calc R
C20 C 0.9571(2) 0.5652(3) 0.6086(2) 0.0275(8) Uani 1 1 d .
H20A H 0.9652 0.5799 0.5615 0.041 Uiso 1 1 calc R
H20B H 1.0097 0.5153 0.6371 0.041 Uiso 1 1 calc R
H20C H 0.9577 0.6409 0.6333 0.041 Uiso 1 1 calc R
C21 C 0.7556(2) 0.6072(3) 0.56177(17) 0.0187(6) Uani 1 1 d .
C22 C 0.6668(2) 0.6044(3) 0.57539(18) 0.0222(7) Uani 1 1 d .
H22 H 0.6546 0.5450 0.6058 0.027 Uiso 1 1 calc R
C23 C 0.5974(2) 0.6876(3) 0.5447(2) 0.0272(7) Uani 1 1 d .
H23 H 0.5374 0.6845 0.5538 0.033 Uiso 1 1 calc R
C24 C 0.6144(3) 0.7755(3) 0.5007(2) 0.0287(8) Uani 1 1 d .
H24 H 0.5665 0.8328 0.4799 0.034 Uiso 1 1 calc R
C25 C 0.7016(3) 0.7797(3) 0.4870(2) 0.0278(8) Uani 1 1 d .
H25 H 0.7135 0.8399 0.4570 0.033 Uiso 1 1 calc R
C26 C 0.7718(2) 0.6955(3) 0.51727(19) 0.0235(7) Uani 1 1 d .
H26 H 0.8312 0.6985 0.5075 0.028 Uiso 1 1 calc R
C27 C 0.8395(3) 0.4758(3) 0.68958(18) 0.0267(7) Uani 1 1 d .
C28 C 0.8325(3) 0.3661(3) 0.71869(19) 0.0288(8) Uani 1 1 d .
H28 H 0.8312 0.2967 0.6910 0.035 Uiso 1 1 calc R
C29 C 0.8274(3) 0.3561(4) 0.7884(2) 0.0410(10) Uani 1 1 d .
H29 H 0.8229 0.2802 0.8082 0.049 Uiso 1 1 calc R
C30 C 0.8290(4) 0.4572(5) 0.8285(2) 0.0488(12) Uani 1 1 d .
H30 H 0.8249 0.4510 0.8758 0.059 Uiso 1 1 calc R
C31 C 0.8367(4) 0.5678(5) 0.7999(2) 0.0535(14) Uani 1 1 d .
H31 H 0.8385 0.6371 0.8278 0.064 Uiso 1 1 calc R
C32 C 0.8417(4) 0.5774(4) 0.7307(2) 0.0428(11) Uani 1 1 d .
H32 H 0.8467 0.6533 0.7112 0.051 Uiso 1 1 calc R

loop_
_atom_site_aniso_label
_atom_site_aniso_U_11
_atom_site_aniso_U_22
_atom_site_aniso_U_33
_atom_site_aniso_U_23
_atom_site_aniso_U_13
_atom_site_aniso_U_12
W1 0.01322(6) 0.01428(6) 0.01682(6) -0.00109(5) 0.00386(4) 0.00060(5)
S1 0.0140(4) 0.0199(4) 0.0284(4) 0.0009(3) 0.0059(3) 0.0011(3)
S2 0.0188(4) 0.0163(4) 0.0247(4) 0.0012(3) 0.0021(3) 0.0011(3)
P1 0.0169(4) 0.0169(4) 0.0199(4) -0.0020(3) 0.0034(3) 0.0015(3)
P2 0.0162(4) 0.0171(4) 0.0198(4) -0.0027(3) 0.0044(3) 0.0002(3)
O1 0.0244(13) 0.0223(12) 0.0268(12) 0.0023(10) 0.0095(10) -0.0015(10)
O2 0.0206(12) 0.0298(13) 0.0304(12) -0.0015(11) 0.0115(10) 0.0023(11)
C1 0.0150(15) 0.0246(17) 0.0230(16) 0.0013(13) 0.0058(12) 0.0030(13)
C2 0.0196(16) 0.0213(16) 0.0205(15) 0.0032(13) 0.0015(12) 0.0062(13)
C3 0.0159(17) 0.033(2) 0.041(2) 0.0059(17) 0.0060(15) 0.0060(15)
C4 0.0272(19) 0.0207(17) 0.0352(19) 0.0053(15) 0.0040(15) 0.0069(15)
C5 0.0123(14) 0.0180(15) 0.0236(15) -0.0066(13) 0.0039(12) 0.0023(12)
C6 0.0178(15) 0.0157(14) 0.0219(15) -0.0023(12) 0.0037(12) 0.0014(13)
C7 0.0246(18) 0.0198(16) 0.0285(17) 0.0010(14) 0.0086(14) -0.0006(14)
C8 0.0212(16) 0.0235(16) 0.0207(15) 0.0001(13) 0.0057(12) 0.0049(14)
C9 0.0269(18) 0.0267(18) 0.0214(16) -0.0032(14) 0.0060(14) -0.0008(15)
C10 0.0228(17) 0.044(2) 0.0272(17) -0.0024(17) 0.0097(14) 0.0014(17)
C11 0.0271(19) 0.047(2) 0.0221(17) -0.0099(16) 0.0087(14) 0.0036(17)
C12 0.034(2) 0.038(2) 0.0275(18) -0.0119(16) 0.0075(16) -0.0009(17)
C13 0.0253(18) 0.031(2) 0.0291(18) -0.0064(15) 0.0082(15) -0.0012(15)
C14 0.0142(15) 0.0174(15) 0.0237(15) 0.0023(12) 0.0060(12) 0.0005(12)
C15 0.0260(18) 0.0239(17) 0.0229(16) -0.0006(13) 0.0054(14) 0.0024(14)
C16 0.0254(18) 0.0318(19) 0.0243(17) 0.0048(15) 0.0033(14) 0.0022(15)
C17 0.0213(17) 0.0272(18) 0.0290(17) 0.0101(14) 0.0087(14) 0.0053(14)
C18 0.0219(17) 0.0207(16) 0.0294(17) 0.0018(14) 0.0120(14) 0.0063(13)
C19 0.0141(15) 0.0232(16) 0.0233(16) 0.0000(13) 0.0050(12) 0.0000(13)
C20 0.0179(17) 0.0248(18) 0.0364(19) -0.0066(15) 0.0033(14) -0.0008(14)
C21 0.0166(15) 0.0173(15) 0.0223(15) -0.0059(12) 0.0061(12) -0.0002(12)
C22 0.0233(17) 0.0199(16) 0.0277(17) -0.0023(13) 0.0143(14) -0.0009(13)
C23 0.0200(16) 0.0236(17) 0.041(2) -0.0065(16) 0.0143(15) 0.0012(15)
C24 0.0232(18) 0.0212(17) 0.041(2) -0.0018(15) 0.0095(15) 0.0065(14)
C25 0.0279(19) 0.0176(16) 0.039(2) 0.0030(14) 0.0122(16) 0.0027(14)
C26 0.0181(15) 0.0191(15) 0.0346(18) -0.0032(14) 0.0098(13) 0.0017(14)
C27 0.0300(19) 0.0283(19) 0.0210(16) -0.0014(14) 0.0067(14) 0.0058(15)
C28 0.0299(19) 0.032(2) 0.0229(17) 0.0000(15) 0.0064(15) 0.0046(16)
C29 0.048(3) 0.048(3) 0.0260(19) 0.0096(18) 0.0102(18) 0.006(2)
C30 0.058(3) 0.067(3) 0.0211(18) 0.003(2) 0.0124(19) 0.023(3)
C31 0.083(4) 0.051(3) 0.025(2) -0.005(2) 0.014(2) 0.028(3)
C32 0.068(3) 0.034(2) 0.0257(19) -0.0045(17) 0.0122(19) 0.012(2)

loop_
_atom_type_symbol
_atom_type_description
_atom_type_scat_dispersion_real
_atom_type_scat_dispersion_imag
_atom_type_scat_source
C C 0.0033 0.0016 'International Tables Vol C Tables 4.2.6.8 and 6.1.1.4'
H H 0.0000 0.0000 'International Tables Vol C Tables 4.2.6.8 and 6.1.1.4'
O O 0.0106 0.0060 'International Tables Vol C Tables 4.2.6.8 and 6.1.1.4'
P P 0.1023 0.0942 'International Tables Vol C Tables 4.2.6.8 and 6.1.1.4'
S S 0.1246 0.1234 'International Tables Vol C Tables 4.2.6.8 and 6.1.1.4'
W W -0.8490 6.8722 'International Tables Vol C Tables 4.2.6.8 and 6.1.1.4'

loop_
_geom_angle_atom_site_label_1
_geom_angle_atom_site_label_2
_geom_angle_atom_site_label_3
_geom_angle
C6 W1 C5 111.75(13)
C6 W1 S1 145.33(9)
C5 W1 S1 92.14(9)
C6 W1 S2 90.29(10)
C5 W1 S2 146.43(9)
S1 W1 S2 81.63(3)
C6 W1 P1 76.24(9)
C5 W1 P1 79.47(9)
S1 W1 P1 134.80(3)
S2 W1 P1 81.83(3)
C6 W1 P2 79.50(9)
C5 W1 P2 73.61(9)
S1 W1 P2 83.96(3)
S2 W1 P2 137.47(3)
P1 W1 P2 133.51(3)
C1 S1 W1 108.97(11)
C2 S2 W1 108.66(12)
C8 P1 C14 101.97(15)
C8 P1 C7 103.09(16)
C14 P1 C7 101.03(15)
C8 P1 W1 114.60(11)
C14 P1 W1 118.16(11)
C7 P1 W1 115.73(11)
C21 P2 C27 102.15(15)
C21 P2 C20 102.60(16)
C27 P2 C20 102.74(17)
C21 P2 W1 113.95(10)
C27 P2 W1 116.67(12)
C20 P2 W1 116.68(12)
C2 C1 C3 123.5(3)
C2 C1 S1 120.2(3)
C3 C1 S1 116.3(3)
C1 C2 C4 123.7(3)
C1 C2 S2 120.5(3)
C4 C2 S2 115.8(3)
C1 C3 H3A 109.5
C1 C3 H3B 109.5
H3A C3 H3B 109.5
C1 C3 H3C 109.5
H3A C3 H3C 109.5
H3B C3 H3C 109.5
C2 C4 H4A 109.5
C2 C4 H4B 109.5
H4A C4 H4B 109.5
C2 C4 H4C 109.5
H4A C4 H4C 109.5
H4B C4 H4C 109.5
O1 C5 W1 176.8(3)
O2 C6 W1 173.9(3)
P1 C7 H7A 109.5
P1 C7 H7B 109.5
H7A C7 H7B 109.5
P1 C7 H7C 109.5
H7A C7 H7C 109.5
H7B C7 H7C 109.5
C9 C8 C13 118.6(3)
C9 C8 P1 119.0(3)
C13 C8 P1 122.3(3)
C8 C9 C10 121.0(3)
C8 C9 H9 119.5
C10 C9 H9 119.5
C11 C10 C9 119.7(4)
C11 C10 H10 120.2
C9 C10 H10 120.2
C12 C11 C10 120.0(3)
C12 C11 H11 120.0
C10 C11 H11 120.0
C11 C12 C13 120.5(4)
C11 C12 H12 119.7
C13 C12 H12 119.7
C12 C13 C8 120.1(4)
C12 C13 H13 120.0
C8 C13 H13 120.0
C19 C14 C15 118.3(3)
C19 C14 P1 121.7(2)
C15 C14 P1 119.9(3)
C16 C15 C14 120.6(3)
C16 C15 H15 119.7
C14 C15 H15 119.7
C17 C16 C15 120.2(3)
C17 C16 H16 119.9
C15 C16 H16 119.9
C16 C17 C18 120.0(3)
C16 C17 H17 120.0
C18 C17 H17 120.0
C17 C18 C19 119.6(3)
C17 C18 H18 120.2
C19 C18 H18 120.2
C14 C19 C18 121.3(3)
C14 C19 H19 119.3
C18 C19 H19 119.3
P2 C20 H20A 109.5
P2 C20 H20B 109.5
H20A C20 H20B 109.5
P2 C20 H20C 109.5
H20A C20 H20C 109.5
H20B C20 H20C 109.5
C26 C21 C22 118.7(3)
C26 C21 P2 121.6(2)
C22 C21 P2 119.6(3)
C23 C22 C21 120.3(3)
C23 C22 H22 119.8
C21 C22 H22 119.8
C22 C23 C24 120.5(3)
C22 C23 H23 119.7
C24 C23 H23 119.7
C25 C24 C23 119.8(3)
C25 C24 H24 120.1
C23 C24 H24 120.1
C24 C25 C26 120.1(3)
C24 C25 H25 120.0
C26 C25 H25 120.0
C21 C26 C25 120.6(3)
C21 C26 H26 119.7
C25 C26 H26 119.7
C28 C27 C32 119.3(3)
C28 C27 P2 120.9(3)
C32 C27 P2 119.8(3)
C27 C28 C29 120.7(4)
C27 C28 H28 119.7
C29 C28 H28 119.7
C30 C29 C28 119.6(4)
C30 C29 H29 120.2
C28 C29 H29 120.2
C29 C30 C31 120.2(4)
C29 C30 H30 119.9
C31 C30 H30 119.9
C32 C31 C30 120.1(4)
C32 C31 H31 119.9
C30 C31 H31 119.9
C31 C32 C27 120.1(4)
C31 C32 H32 119.9
C27 C32 H32 119.9

loop_
_geom_bond_atom_site_label_1
_geom_bond_atom_site_label_2
_geom_bond_distance
W1 C6 1.973(3)
W1 C5 1.975(3)
W1 S1 2.3773(8)
W1 S2 2.3788(8)
W1 P1 2.4772(8)
W1 P2 2.4822(8)
S1 C1 1.741(4)
S2 C2 1.746(3)
P1 C8 1.819(3)
P1 C14 1.840(3)
P1 C7 1.851(3)
P2 C21 1.828(3)
P2 C27 1.833(4)
P2 C20 1.833(4)
O1 C5 1.159(4)
O2 C6 1.162(4)
C1 C2 1.346(5)
C1 C3 1.507(4)
C2 C4 1.513(5)
C3 H3A 0.9800
C3 H3B 0.9800
C3 H3C 0.9800
C4 H4A 0.9800
C4 H4B 0.9800
C4 H4C 0.9800
C7 H7A 0.9800
C7 H7B 0.9800
C7 H7C 0.9800
C8 C9 1.384(5)
C8 C13 1.399(5)
C9 C10 1.402(5)
C9 H9 0.9500
C10 C11 1.383(5)
C10 H10 0.9500
C11 C12 1.376(6)
C11 H11 0.9500
C12 C13 1.399(5)
C12 H12 0.9500
C13 H13 0.9500
C14 C19 1.386(5)
C14 C15 1.400(4)
C15 C16 1.391(5)
C15 H15 0.9500
C16 C17 1.382(5)
C16 H16 0.9500
C17 C18 1.386(5)
C17 H17 0.9500
C18 C19 1.395(4)
C18 H18 0.9500
C19 H19 0.9500
C20 H20A 0.9800
C20 H20B 0.9800
C20 H20C 0.9800
C21 C26 1.392(5)
C21 C22 1.408(4)
C22 C23 1.381(5)
C22 H22 0.9500
C23 C24 1.388(5)
C23 H23 0.9500
C24 C25 1.386(5)
C24 H24 0.9500
C25 C26 1.393(5)
C25 H25 0.9500
C26 H26 0.9500
C27 C28 1.380(5)
C27 C32 1.397(5)
C28 C29 1.397(5)
C28 H28 0.9500
C29 C30 1.383(6)
C29 H29 0.9500
C30 C31 1.387(7)
C30 H30 0.9500
C31 C32 1.386(6)
C31 H31 0.9500
C32 H32 0.9500
